data_2102844
loop_
_publ_author_name
'Wakita, Takahiro'
'Yashima, Masatomo'

_publ_section_title
;
 <i>In situ</i> observation of the tetragonal--cubic phase transition
 in the CeZrO~4~ solid solution -- a high-temperature neutron
 diffraction study
;
_journal_issue 3
_journal_name_full 'Acta Crystallographica Section B'
_journal_page_first 384
_journal_page_last 389
_journal_paper_doi 10.1107/S0108768107007720
_journal_volume 63
_journal_year 2007
_chemical_formula_analytical 'Ce0.4943(3) Hf0.0035(10)  O2 Zr0.5022(10)'
_chemical_formula_moiety 'Ce0.4943 Hf0.0035 O2 Zr0.5022'
_chemical_formula_structural 'Ce0.5 O2 Zr0.5'
_chemical_formula_sum 'Ce0.5 O2 Zr0.5'
_chemical_formula_weight 147.698
_chemical_name_common 'cerium zirconiuim oxide'
_chemical_name_systematic
;
cerium zirconiuim oxide
;
_space_group_crystal_system tetragonal
_space_group_IT_number 137
_symmetry_space_group_name_Hall 'P 4n 2n -1n'
_symmetry_space_group_name_H-M 'P 42/n m c :1'
_cell_angle_alpha 90
_cell_angle_beta 90
_cell_angle_gamma 90
_cell_formula_units_Z 2
_cell_length_a 3.7781(4)
_cell_length_b 3.7781(4)
_cell_length_c 5.3833(7)
_cell_measurement_temperature 1542(2)
_cell_volume 76.841(15)
_computing_cell_refinement 'RIETAN-2000 (Izumi and Ikeda, 2000)'
_computing_publication_material 'VICS (Izumi and Dilanian, 2002)'
_computing_structure_refinement RIETAN-2000
_computing_structure_solution RIETAN-2000
_diffrn_ambient_temperature 1542(2)
_diffrn_measurement_device_type '150 detector system HERMES'
_diffrn_radiation_monochromator none
_diffrn_radiation_probe neutron
_diffrn_radiation_wavelength 1.81430(7)
_exptl_crystal_density_diffrn 6.383239
_exptl_crystal_density_method 'not measured'
_refine_ls_extinction_method none
_refine_ls_hydrogen_treatment noref
_refine_ls_number_parameters 32
_cod_data_source_file og5020.cif
_cod_data_source_block 1542K
_cod_original_cell_volume 76.843(17)
_cod_original_sg_symbol_H-M 'P 42/n m c'
_cod_database_code 2102844

loop_
_symmetry_equiv_pos_as_xyz
'x, y, z'
'-x, -y, z'
'-y+1/2, x+1/2, z+1/2'
'y+1/2, -x+1/2, z+1/2'
'-x+1/2, y+1/2, -z+1/2'
'x+1/2, -y+1/2, -z+1/2'
'y, x, -z'
'-y, -x, -z'
'-x+1/2, -y+1/2, -z+1/2'
'x+1/2, y+1/2, -z+1/2'
'y, -x, -z'
'-y, x, -z'
'x, -y, z'
'-x, y, z'
'-y+1/2, -x+1/2, z+1/2'
'y+1/2, x+1/2, z+1/2'

loop_
_atom_site_label
_atom_site_fract_x
_atom_site_fract_y
_atom_site_fract_z
_atom_site_U_iso_or_equiv
_atom_site_adp_type
_atom_site_occupancy
Ce 0 0 0 0.0330(9) Uiso 0.4943
Zr 0 0 0 0.0330(9) Uiso 0.5022
Hf 0 0 0 0.0330(9) Uiso 0.0035
O 0 0.50000 0.2199(3) 0.0587(10) Uiso 1.0000

loop_
_atom_type_symbol
_atom_type_description
_atom_type_scat_source
Ce Ce 'Data in RIETAN-2000, Izumi, F. & Ikeda, T. (2000)'
Zr Zr 'Data in RIETAN-2000, Izumi, F. & Ikeda, T. (2000)'
Hf Hf 'Data in RIETAN-2000, Izumi, F. & Ikeda, T. (2000)'
O O 'Data in RIETAN-2000, Izumi, F. & Ikeda, T. (2000)'

loop_
_diffrn_radiation_type
neutron

loop_
_geom_angle_atom_site_label_1
_geom_angle_atom_site_label_2
_geom_angle_atom_site_label_3
_geom_angle
Ce O Zr 115.83(12)

loop_
_geom_bond_atom_site_label_1
_geom_bond_atom_site_label_2
_geom_bond_distance
Ce O 2.2296(11)
Zr O 2.2296(11)
